data_2011473
loop_
_publ_author_name
'Kang, Jun-Gill'
'Hong, Jung-Pyo'
'Kang, Sung Kwon'

_publ_section_title
;
 Sodium hydrogen nitrilotriacetate dihydrate
;
_journal_issue 10
_journal_name_full 'Acta Crystallographica Section C'
_journal_page_first e432
_journal_page_last e433
_journal_paper_doi 10.1107/S0108270100012014
_journal_volume 56
_journal_year 2000
_chemical_formula_iupac 'Na 1+, C6 H8 N O6 1-, 2H2 O'
_chemical_formula_moiety 'Na 1+, C6 H8 N O6 1-, 2(H2 O)'
_chemical_formula_sum 'C6 H12 N Na O8'
_chemical_formula_weight 249.16
_chemical_name_systematic
;
Sodium \a-hydronitrilotriacetate dihydrate
;
_space_group_IT_number 61
_symmetry_cell_setting orthorhombic
_symmetry_space_group_name_Hall '-P 2ac 2ab'
_symmetry_space_group_name_H-M 'P b c a'
_cell_angle_alpha 90.00
_cell_angle_beta 90.00
_cell_angle_gamma 90.00
_cell_formula_units_Z 8
_cell_length_a 5.8620(19)
_cell_length_b 12.3986(16)
_cell_length_c 26.854(3)
_cell_measurement_reflns_used 42
_cell_measurement_temperature 293(2)
_cell_measurement_theta_max 12.57
_cell_measurement_theta_min 6.75
_cell_volume 1951.8(7)
_computing_cell_refinement XSCANS
_computing_data_collection 'XSCANS (Siemens, 1996)'
_computing_data_reduction 'SHELXTL (Siemens, 1997)'
_computing_publication_material SHELXTL
_computing_structure_refinement 'SHELXL97 (Sheldrick, 1997)'
_computing_structure_solution 'SHELXS97 (Sheldrick, 1990)'
_diffrn_ambient_temperature 293(2)
_diffrn_measured_fraction_theta_full .861
_diffrn_measured_fraction_theta_max .861
_diffrn_measurement_device_type 'Bruker P4'
_diffrn_measurement_method 2\q/\w
_diffrn_radiation_monochromator graphite
_diffrn_radiation_source 'fine-focus sealed tube'
_diffrn_radiation_type MoK\a
_diffrn_radiation_wavelength .71073
_diffrn_reflns_av_R_equivalents .035
_diffrn_reflns_av_sigmaI/netI .046
_diffrn_reflns_limit_h_max 7
_diffrn_reflns_limit_h_min -7
_diffrn_reflns_limit_k_max 16
_diffrn_reflns_limit_k_min -16
_diffrn_reflns_limit_l_max 34
_diffrn_reflns_limit_l_min -34
_diffrn_reflns_number 4474
_diffrn_reflns_theta_full 27.50
_diffrn_reflns_theta_max 27.50
_diffrn_reflns_theta_min 3.03
_diffrn_standards_decay_% 3.0
_diffrn_standards_interval_count 97
_diffrn_standards_number 3
_exptl_absorpt_coefficient_mu .193
_exptl_absorpt_correction_T_max .981
_exptl_absorpt_correction_T_min .873
_exptl_absorpt_correction_type '\y scan'
_exptl_absorpt_process_details '(North et al., 1968)'
_exptl_crystal_colour Colourless
_exptl_crystal_density_diffrn 1.696
_exptl_crystal_density_method 'not measured'
_exptl_crystal_description Needle
_exptl_crystal_F_000 1040
_exptl_crystal_size_max .40
_exptl_crystal_size_mid .15
_exptl_crystal_size_min .10
_refine_diff_density_max .262
_refine_diff_density_min -.305
_refine_ls_extinction_method none
_refine_ls_goodness_of_fit_ref 1.047
_refine_ls_hydrogen_treatment mixed
_refine_ls_matrix_type full
_refine_ls_number_parameters 169
_refine_ls_number_reflns 2239
_refine_ls_number_restraints 0
_refine_ls_restrained_S_all 1.047
_refine_ls_R_factor_all .056
_refine_ls_R_factor_gt .038
_refine_ls_shift/su_max <0.001
_refine_ls_shift/su_mean .000
_refine_ls_structure_factor_coef Fsqd
_refine_ls_weighting_details 'calc w = 1/[\s^2^(Fo^2^)+(0.0544P)^2^+0.3629P] where P = (Fo^2^+2Fc^2^)/3'
_refine_ls_weighting_scheme calc
_refine_ls_wR_factor_ref .109
_reflns_number_gt 1731
_reflns_number_total 2239
_reflns_threshold_expression I>2\s(I)
_cod_data_source_file qd0035.cif
_cod_data_source_block I
_cod_depositor_comments
;
The following automatic conversions were performed:
'_symmetry_cell_setting' value 'Orthorhombic' changed to 'orthorhombic'
according to '/home/saulius/struct/CIF-dictionaries/cif_core.dic'
dictionary named 'cif_core.dic' version 2.4.1 from 2010-06-29.

Automatic conversion script
Id: cif_fix_enum 1527 2010-12-29 10:47:43Z saulius 

The following automatic conversions were performed:

'_symmetry_cell_setting' value 'Orthorhombic' changed to
'orthorhombic' according to
/home/saulius/struct/CIF-dictionaries/cif_core.dic dictionary named
'cif_core.dic' version 2.4.1 from 2010-06-29.

Automatic conversion script
Id: cif_fix_values 1715 2011-07-08 13:25:40Z adriana 
;
_cod_database_code 2011473
_cod_database_fobs_code 2011473

loop_
_symmetry_equiv_pos_as_xyz
'x, y, z'
'-x+1/2, -y, z+1/2'
'-x, y+1/2, -z+1/2'
'x+1/2, -y+1/2, -z'
'-x, -y, -z'
'x-1/2, y, -z-1/2'
'x, -y-1/2, z-1/2'
'-x-1/2, y-1/2, z'

loop_
_atom_site_label
_atom_site_fract_x
_atom_site_fract_y
_atom_site_fract_z
_atom_site_U_iso_or_equiv
_atom_site_adp_type
_atom_site_calc_flag
_atom_site_refinement_flags
_atom_site_occupancy
_atom_site_disorder_assembly
_atom_site_disorder_group
_atom_site_type_symbol
Na1 .24682(13) .53495(6) .03123(3) .0303(2) Uani d . 1 . . Na
N1 .1742(3) .69269(11) .15172(5) .0175(3) Uani d . 1 . . N
OW1 .0995(3) .37426(11) -.00484(6) .0314(3) Uani d . 1 . . O
OW2 .3847(3) .56365(15) -.05472(6) .0400(4) Uani d . 1 . . O
O1 .3778(2) .70744(12) .06396(5) .0298(3) Uani d . 1 . . O
O2 .7320(2) .71312(13) .09511(5) .0324(3) Uani d . 1 . . O
O3 .0453(3) .50908(10) .10571(5) .0302(3) Uani d . 1 . . O
O4 -.1266(2) .44076(11) .17261(5) .0302(3) Uani d . 1 . . O
O5 .1241(2) .92952(9) .23208(5) .0236(3) Uani d . 1 . . O
O6 .2442(2) .76159(9) .24822(5) .0236(3) Uani d . 1 . . O
C1 .4274(3) .67261(15) .15004(6) .0228(4) Uani d . 1 . . C
H1A .4581 .5973 .1571 .027 Uiso calc R 1 . . H
H1B .5027 .7159 .1752 .027 Uiso calc R 1 . . H
C2 .5209(3) .70163(14) .09849(6) .0222(4) Uani d . 1 . . C
C3 .0433(3) .61089(13) .18141(6) .0201(3) Uani d . 1 . . C
H3A -.0959 .6435 .1938 .024 Uiso calc R 1 . . H
H3B .1339 .5886 .2098 .024 Uiso calc R 1 . . H
C4 -.0164(3) .51239(13) .15009(6) .0205(3) Uani d . 1 . . C
C5 .1186(3) .80642(13) .16581(6) .0202(4) Uani d . 1 . . C
H5A -.0419 .8198 .1596 .024 Uiso calc R 1 . . H
H5B .2063 .8554 .1451 .024 Uiso calc R 1 . . H
C6 .1704(3) .82886(13) .21995(6) .0188(3) Uani d . 1 . . C
HN1 .126(4) .6857(18) .1193(9) .031(6) Uiso d . 1 . . H
HO5 .134(5) .934(3) .2696(12) .079(10) Uiso d . 1 . . H
HW1 .147(4) .347(2) -.0330(10) .040(7) Uiso d . 1 . . H
HW2 .088(5) .324(2) .0178(11) .054(8) Uiso d . 1 . . H
HW3 .264(6) .542(2) -.0727(11) .056(9) Uiso d . 1 . . H
HW4 .398(7) .629(4) -.0572(15) .107(15) Uiso d . 1 . . H

loop_
_atom_site_aniso_label
_atom_site_aniso_U_11
_atom_site_aniso_U_22
_atom_site_aniso_U_33
_atom_site_aniso_U_12
_atom_site_aniso_U_13
_atom_site_aniso_U_23
Na1 .0331(4) .0315(4) .0262(4) -.0034(3) .0023(3) -.0045(3)
N1 .0205(7) .0159(7) .0161(7) -.0003(5) .0001(5) -.0003(5)
OW1 .0428(8) .0254(7) .0259(7) .0019(6) .0050(6) .0001(6)
OW2 .0421(10) .0408(9) .0371(9) -.0030(8) -.0012(7) .0031(7)
O1 .0317(7) .0356(7) .0222(6) -.0068(6) -.0024(6) .0028(5)
O2 .0248(7) .0421(8) .0303(7) -.0011(6) .0063(6) -.0038(6)
O3 .0453(8) .0236(6) .0216(6) -.0048(6) .0072(6) -.0033(5)
O4 .0406(8) .0232(6) .0269(7) -.0125(6) .0036(6) .0004(5)
O5 .0279(7) .0163(6) .0267(6) .0007(5) .0009(5) -.0029(5)
O6 .0256(6) .0211(6) .0242(6) .0014(5) -.0053(5) .0007(5)
C1 .0202(9) .0250(9) .0231(9) .0035(7) .0005(7) .0001(7)
C2 .0250(9) .0179(8) .0235(8) -.0006(7) .0033(7) -.0041(6)
C3 .0246(8) .0154(7) .0204(8) -.0023(7) .0038(7) .0004(6)
C4 .0217(8) .0166(8) .0232(8) .0010(6) .0014(7) .0002(6)
C5 .0242(9) .0135(7) .0230(8) .0007(6) -.0013(7) .0011(6)
C6 .0159(7) .0164(7) .0241(8) -.0029(6) .0002(6) -.0013(6)

loop_
_atom_type_symbol
_atom_type_description
_atom_type_scat_dispersion_real
_atom_type_scat_dispersion_imag
_atom_type_scat_source
C C .0033 .0016 'International Tables Vol C Tables 4.2.6.8 and 6.1.1.4'
H H .0000 .0000 'International Tables Vol C Tables 4.2.6.8 and 6.1.1.4'
N N .0061 .0033 'International Tables Vol C Tables 4.2.6.8 and 6.1.1.4'
O O .0106 .0060 'International Tables Vol C Tables 4.2.6.8 and 6.1.1.4'
Na Na .0362 .0249 'International Tables Vol C Tables 4.2.6.8 and 6.1.1.4'

loop_
_geom_angle_atom_site_label_1
_geom_angle_atom_site_label_2
_geom_angle_atom_site_label_3
_geom_angle_site_symmetry_1
_geom_angle_site_symmetry_3
_geom_angle
_geom_angle_publ_flag
O3 Na1 OW1 . . 92.86(6) yes
O3 Na1 OW1 . 5_565 83.74(6) yes
OW1 Na1 OW1 . 5_565 88.04(6) yes
O3 Na1 O1 . . 88.35(5) yes
OW1 Na1 O1 . . 175.53(6) yes
OW1 Na1 O1 5_565 . 87.81(6) yes
O3 Na1 OW2 . . 168.83(7) yes
OW1 Na1 OW2 . . 81.89(6) yes
OW1 Na1 OW2 5_565 . 86.22(6) yes
O1 Na1 OW2 . . 96.17(6) yes
O3 Na1 OW2 . 5_665 98.61(6) yes
OW1 Na1 OW2 . 5_665 90.38(6) yes
OW1 Na1 OW2 5_565 5_665 177.24(6) yes
O1 Na1 OW2 . 5_665 93.69(6) yes
OW2 Na1 OW2 . 5_665 91.31(6) yes
O3 Na1 Na1 . 5_565 87.58(5) no
OW1 Na1 Na1 . 5_565 44.59(4) no
OW1 Na1 Na1 5_565 5_565 43.45(4) no
O1 Na1 Na1 . 5_565 131.24(5) no
OW2 Na1 Na1 . 5_565 81.75(5) no
OW2 Na1 Na1 5_665 5_565 134.93(6) no
O3 Na1 Na1 . 5_665 142.95(6) no
OW1 Na1 Na1 . 5_665 84.59(5) no
OW1 Na1 Na1 5_565 5_665 132.91(5) no
O1 Na1 Na1 . 5_665 97.03(5) no
OW2 Na1 Na1 . 5_665 46.70(4) no
OW2 Na1 Na1 5_665 5_665 44.61(4) no
Na1 Na1 Na1 5_565 5_665 114.42(4) no
C5 N1 C3 . . 113.02(13) no
C5 N1 C1 . . 112.22(13) no
C3 N1 C1 . . 114.09(13) no
Na1 OW1 Na1 . 5_565 91.96(6) yes
Na1 OW2 Na1 . 5_665 88.69(6) yes
C2 O1 Na1 . . 115.32(12) yes
C4 O3 Na1 . . 163.21(13) yes
N1 C1 C2 . . 109.94(14) no
O2 C2 O1 . . 127.10(17) no
O2 C2 C1 . . 116.57(16) no
O1 C2 C1 . . 116.28(16) no
N1 C3 C4 . . 111.45(13) no
O3 C4 O4 . . 125.98(16) no
O3 C4 C3 . . 119.19(15) no
O4 C4 C3 . . 114.83(14) no
N1 C5 C6 . . 111.92(13) no
O6 C6 O5 . . 124.90(16) no
O6 C6 C5 . . 123.34(15) no
O5 C6 C5 . . 111.76(14) no

loop_
_geom_bond_atom_site_label_1
_geom_bond_atom_site_label_2
_geom_bond_site_symmetry_2
_geom_bond_distance
_geom_bond_publ_flag
Na1 O3 . 2.3450(15) yes
Na1 OW1 . 2.3778(16) yes
Na1 OW1 5_565 2.4271(18) yes
Na1 O1 . 2.4362(16) yes
Na1 OW2 . 2.4712(18) yes
Na1 OW2 5_665 2.561(2) yes
Na1 Na1 5_565 3.4552(17) no
Na1 Na1 5_665 3.5179(17) no
N1 C5 . 1.496(2) no
N1 C3 . 1.501(2) no
N1 C1 . 1.505(2) no
OW1 Na1 5_565 2.4271(18) no
OW2 Na1 5_665 2.561(2) no
O1 C2 . 1.253(2) no
O2 C2 . 1.249(2) no
O3 C4 . 1.246(2) no
O4 C4 . 1.254(2) no
O5 C6 . 1.318(2) no
O6 C6 . 1.208(2) no
C1 C2 . 1.532(2) no
C3 C4 . 1.524(2) no
C5 C6 . 1.511(2) no
